data_7056340
loop_
_publ_author_name
'Safin, Damir A.'
'Railliet, Antoine P.'
'Robeyns, Koen'
'Mitoraj, Mariusz P.'
'Kubisiak, Piotr'
'Sagan, Filip'
'Garcia, Yann'

_publ_section_title
;
 Complexes and salts of the nitrogen-rich triazole--tetrazole hybrid
 ligand with alkali and alkaline earth metal cations: experimental and
 theoretical findings
;
_journal_name_full 'New J. Chem.'
_journal_paper_doi 10.1039/C7NJ01391D
_journal_year 2017
_chemical_formula_moiety '2(C3 H2 N7), H12 Mg O6'
_chemical_formula_sum 'C6 H16 Mg N14 O6'
_chemical_formula_weight 404.64
_chemical_name_systematic
; 
 ? 
;
_space_group_IT_number 14
_symmetry_cell_setting monoclinic
_symmetry_space_group_name_Hall '-P 2yn'
_symmetry_space_group_name_H-M 'P 1 21/n 1'
_atom_sites_solution_hydrogens geom
_atom_sites_solution_primary direct
_atom_sites_solution_secondary difmap
_audit_creation_method SHELXL-97
_audit_update_record
;
2013-06-21 deposited with the CCDC.
2017-05-25 downloaded from the CCDC.
;
_cell_angle_alpha 90.00
_cell_angle_beta 110.850(7)
_cell_angle_gamma 90.00
_cell_formula_units_Z 2
_cell_length_a 6.7069(4)
_cell_length_b 20.1149(8)
_cell_length_c 6.7238(4)
_cell_measurement_reflns_used 3417
_cell_measurement_temperature 150(2)
_cell_measurement_theta_max 25.3033
_cell_measurement_theta_min 3.0320
_cell_volume 847.70(9)
_computing_cell_refinement
;
CrysAlisPro, Agilent Technologies,
Version 1.171.36.21 (release 14-08-2012 CrysAlis171 .NET)
(compiled Sep 14 2012,17:21:16)
;
_computing_data_collection MAR
_computing_data_reduction
;
CrysAlisPro, Agilent Technologies,
Version 1.171.36.21 (release 14-08-2012 CrysAlis171 .NET)
(compiled Sep 14 2012,17:21:16)
;
_computing_structure_refinement 'SHELXL-97 (Sheldrick, 1997)'
_computing_structure_solution 'SHELXS-97 (Sheldrick, 1990)'
_diffrn_ambient_temperature 150(2)
_diffrn_measured_fraction_theta_full 0.958
_diffrn_measured_fraction_theta_max 0.957
_diffrn_measurement_device_type 'MAR345 image plate'
_diffrn_measurement_method '147 images, \D\F 1.5\% '
_diffrn_radiation_monochromator 'Xenocs Fox3D mirror'
_diffrn_radiation_source 'Rigaku UltraX 18 rotating anode'
_diffrn_radiation_type MoK\a
_diffrn_radiation_wavelength 0.71073
_diffrn_reflns_av_R_equivalents 0.0529
_diffrn_reflns_av_sigmaI/netI 0.0340
_diffrn_reflns_limit_h_max 8
_diffrn_reflns_limit_h_min -8
_diffrn_reflns_limit_k_max 24
_diffrn_reflns_limit_k_min -24
_diffrn_reflns_limit_l_max 8
_diffrn_reflns_limit_l_min -8
_diffrn_reflns_number 6802
_diffrn_reflns_theta_full 25.24
_diffrn_reflns_theta_max 25.36
_diffrn_reflns_theta_min 3.40
_exptl_absorpt_coefficient_mu 0.168
_exptl_absorpt_correction_T_max 1.00000
_exptl_absorpt_correction_T_min 0.79998
_exptl_absorpt_correction_type multi-scan
_exptl_absorpt_process_details
;
CrysAlisPro, Agilent Technologies,
Version 1.171.36.21 (release 14-08-2012 CrysAlis171 .NET)
(compiled Sep 14 2012,17:21:16)
Empirical absorption correction using spherical harmonics,
 implemented in SCALE3 ABSPACK scaling algorithm.
;
_exptl_crystal_colour colourless
_exptl_crystal_density_diffrn 1.585
_exptl_crystal_density_method 'not measured'
_exptl_crystal_description plate
_exptl_crystal_F_000 420
_exptl_crystal_size_max 0.25
_exptl_crystal_size_mid 0.15
_exptl_crystal_size_min 0.03
_refine_diff_density_max 0.270
_refine_diff_density_min -0.177
_refine_diff_density_rms 0.052
_refine_ls_extinction_method none
_refine_ls_goodness_of_fit_ref 1.073
_refine_ls_hydrogen_treatment ref
_refine_ls_matrix_type full
_refine_ls_number_parameters 148
_refine_ls_number_reflns 1487
_refine_ls_number_restraints 0
_refine_ls_restrained_S_all 1.073
_refine_ls_R_factor_all 0.0429
_refine_ls_R_factor_gt 0.0350
_refine_ls_shift/su_max 0.000
_refine_ls_shift/su_mean 0.000
_refine_ls_structure_factor_coef Fsqd
_refine_ls_weighting_details 'calc w=1/[\s^2^(Fo^2^)+(0.0394P)^2^+0.3963P] where P=(Fo^2^+2Fc^2^)/3'
_refine_ls_weighting_scheme calc
_refine_ls_wR_factor_gt 0.0840
_refine_ls_wR_factor_ref 0.0877
_reflns_number_gt 1275
_reflns_number_total 1487
_reflns_threshold_expression >2sigma(I)
_cod_data_source_file c7nj01391d2.cif
_cod_data_source_block safin350
_cod_original_cell_volume 847.70(8)
_cod_original_sg_symbol_H-M 'P 21/n'
_cod_database_code 7056340

loop_
_symmetry_equiv_pos_as_xyz
'x, y, z'
'-x+1/2, y+1/2, -z+1/2'
'-x, -y, -z'
'x-1/2, -y-1/2, z-1/2'

loop_
_atom_site_label
_atom_site_type_symbol
_atom_site_fract_x
_atom_site_fract_y
_atom_site_fract_z
_atom_site_U_iso_or_equiv
_atom_site_adp_type
_atom_site_occupancy
_atom_site_symmetry_multiplicity
_atom_site_calc_flag
_atom_site_refinement_flags
Mg1 Mg 0.5000 0.0000 0.5000 0.0152(2) Uani 1 2 d S
O2 O 0.6787(2) 0.02707(7) 0.8139(2) 0.0202(3) Uani 1 1 d .
H2A H 0.779(4) 0.0535(12) 0.843(4) 0.030 Uiso 1 1 d .
H3A H 0.515(4) 0.1281(12) 0.427(4) 0.030 Uiso 1 1 d .
O3 O 0.4290(2) 0.09948(7) 0.4360(2) 0.0213(3) Uani 1 1 d .
H2B H 0.720(4) -0.0046(13) 0.904(4) 0.032 Uiso 1 1 d .
H3B H 0.310(4) 0.1196(12) 0.412(4) 0.032 Uiso 1 1 d .
O4 O 0.7581(2) 0.01194(7) 0.4111(2) 0.0203(3) Uani 1 1 d .
H4A H 0.812(4) 0.0478(13) 0.401(4) 0.031 Uiso 1 1 d .
H4B H 0.781(4) -0.0129(12) 0.323(4) 0.031 Uiso 1 1 d .
N11 N 0.2064(3) 0.08540(7) 0.8938(3) 0.0205(4) Uani 1 1 d .
N12 N 0.0198(3) 0.11546(8) 0.8927(3) 0.0198(4) Uani 1 1 d .
C13 C 0.0499(3) 0.17914(9) 0.8972(3) 0.0175(4) Uani 1 1 d .
H13A H -0.048(3) 0.2110(10) 0.897(3) 0.021 Uiso 1 1 d .
N14 N 0.2506(2) 0.19300(7) 0.9010(2) 0.0145(3) Uani 1 1 d .
C15 C 0.3402(3) 0.13273(9) 0.8994(3) 0.0182(4) Uani 1 1 d .
H15A H 0.470(4) 0.1271(11) 0.900(3) 0.022 Uiso 1 1 d .
C16 C 0.3423(3) 0.25558(8) 0.8939(3) 0.0140(4) Uani 1 1 d .
N17 N 0.2397(2) 0.31212(7) 0.8858(3) 0.0182(4) Uani 1 1 d .
N18 N 0.3853(3) 0.35822(7) 0.8819(3) 0.0190(4) Uani 1 1 d .
N19 N 0.5604(2) 0.32854(7) 0.8871(3) 0.0180(4) Uani 1 1 d .
N20 N 0.5396(2) 0.26191(7) 0.8948(2) 0.0174(4) Uani 1 1 d .

loop_
_atom_site_aniso_label
_atom_site_aniso_U_11
_atom_site_aniso_U_22
_atom_site_aniso_U_33
_atom_site_aniso_U_23
_atom_site_aniso_U_13
_atom_site_aniso_U_12
Mg1 0.0103(4) 0.0107(4) 0.0253(5) 0.0005(3) 0.0073(4) -0.0005(3)
O2 0.0162(7) 0.0152(7) 0.0276(8) 0.0031(6) 0.0059(6) -0.0032(6)
O3 0.0140(7) 0.0121(7) 0.0416(9) 0.0046(6) 0.0144(6) 0.0019(5)
O4 0.0169(7) 0.0126(7) 0.0374(8) -0.0052(6) 0.0169(6) -0.0040(5)
N11 0.0226(9) 0.0145(8) 0.0253(9) -0.0003(6) 0.0097(7) -0.0023(6)
N12 0.0201(8) 0.0182(8) 0.0211(9) -0.0015(6) 0.0076(7) -0.0032(6)
C13 0.0158(9) 0.0160(9) 0.0219(10) -0.0025(7) 0.0081(8) -0.0020(7)
N14 0.0152(8) 0.0105(7) 0.0186(8) -0.0008(6) 0.0069(6) -0.0017(6)
C15 0.0178(10) 0.0137(9) 0.0236(10) 0.0011(7) 0.0080(8) 0.0016(8)
C16 0.0163(9) 0.0111(9) 0.0161(9) -0.0006(6) 0.0076(8) -0.0016(7)
N17 0.0163(8) 0.0126(8) 0.0282(9) -0.0011(6) 0.0112(7) -0.0013(6)
N18 0.0187(8) 0.0126(8) 0.0289(9) -0.0006(6) 0.0122(7) -0.0026(6)
N19 0.0163(8) 0.0142(8) 0.0252(9) -0.0001(6) 0.0095(7) -0.0012(6)
N20 0.0141(8) 0.0145(8) 0.0240(9) 0.0008(6) 0.0073(7) -0.0012(6)

loop_
_atom_type_symbol
_atom_type_description
_atom_type_scat_dispersion_real
_atom_type_scat_dispersion_imag
_atom_type_scat_source
C C 0.0033 0.0016 'International Tables Vol C Tables 4.2.6.8 and 6.1.1.4'
H H 0.0000 0.0000 'International Tables Vol C Tables 4.2.6.8 and 6.1.1.4'
N N 0.0061 0.0033 'International Tables Vol C Tables 4.2.6.8 and 6.1.1.4'
O O 0.0106 0.0060 'International Tables Vol C Tables 4.2.6.8 and 6.1.1.4'
Mg Mg 0.0486 0.0363 'International Tables Vol C Tables 4.2.6.8 and 6.1.1.4'

loop_
_geom_angle_atom_site_label_1
_geom_angle_atom_site_label_2
_geom_angle_atom_site_label_3
_geom_angle
_geom_angle_site_symmetry_1
_geom_angle_site_symmetry_3
O4 Mg1 O4 180.0 3_656 .
O4 Mg1 O3 88.94(6) 3_656 3_656
O4 Mg1 O3 91.05(6) . 3_656
O4 Mg1 O3 91.06(6) 3_656 .
O4 Mg1 O3 88.95(6) . .
O3 Mg1 O3 180.00(8) 3_656 .
O4 Mg1 O2 88.64(6) 3_656 .
O4 Mg1 O2 91.37(6) . .
O3 Mg1 O2 92.01(6) 3_656 .
O3 Mg1 O2 87.99(6) . .
O4 Mg1 O2 91.36(6) 3_656 3_656
O4 Mg1 O2 88.63(6) . 3_656
O3 Mg1 O2 87.99(6) 3_656 3_656
O3 Mg1 O2 92.01(6) . 3_656
O2 Mg1 O2 180.0 . 3_656
Mg1 O2 H2A 122.3(17) . .
Mg1 O2 H2B 116.5(16) . .
H2A O2 H2B 106(2) . .
Mg1 O3 H3A 124.9(17) . .
Mg1 O3 H3B 128.7(16) . .
H3A O3 H3B 106(2) . .
Mg1 O4 H4A 125.0(17) . .
Mg1 O4 H4B 121.9(17) . .
H4A O4 H4B 106(2) . .
C15 N11 N12 107.04(15) . .
C13 N12 N11 107.33(15) . .
N12 C13 N14 110.28(17) . .
N12 C13 H13A 125.9(14) . .
N14 C13 H13A 123.8(14) . .
C15 N14 C13 104.72(15) . .
C15 N14 C16 126.79(16) . .
C13 N14 C16 128.37(15) . .
N11 C15 N14 110.63(17) . .
N11 C15 H15A 125.4(14) . .
N14 C15 H15A 123.9(14) . .
N17 C16 N20 114.96(16) . .
N17 C16 N14 122.90(16) . .
N20 C16 N14 122.14(16) . .
C16 N17 N18 102.79(15) . .
N19 N18 N17 109.53(14) . .
N18 N19 N20 110.52(14) . .
C16 N20 N19 102.20(14) . .

loop_
_geom_bond_atom_site_label_1
_geom_bond_atom_site_label_2
_geom_bond_distance
_geom_bond_site_symmetry_2
Mg1 O4 2.0370(14) 3_656
Mg1 O4 2.0370(14) .
Mg1 O3 2.0664(13) 3_656
Mg1 O3 2.0665(13) .
Mg1 O2 2.0942(14) .
Mg1 O2 2.0942(14) 3_656
O2 H2A 0.83(3) .
O2 H2B 0.85(3) .
O3 H3A 0.83(3) .
O3 H3B 0.86(3) .
O4 H4A 0.82(3) .
O4 H4B 0.83(3) .
N11 C15 1.300(3) .
N11 N12 1.388(2) .
N12 C13 1.295(2) .
C13 N14 1.366(2) .
C13 H13A 0.91(2) .
N14 C15 1.355(2) .
N14 C16 1.409(2) .
C15 H15A 0.87(2) .
C16 N17 1.320(2) .
C16 N20 1.327(2) .
N17 N18 1.354(2) .
N18 N19 1.307(2) .
N19 N20 1.350(2) .

loop_
_geom_torsion_atom_site_label_1
_geom_torsion_atom_site_label_2
_geom_torsion_atom_site_label_3
_geom_torsion_atom_site_label_4
_geom_torsion
C15 N11 N12 C13 0.1(2)
N11 N12 C13 N14 0.1(2)
N12 C13 N14 C15 -0.3(2)
N12 C13 N14 C16 175.90(16)
N12 N11 C15 N14 -0.3(2)
C13 N14 C15 N11 0.3(2)
C16 N14 C15 N11 -175.90(16)
C15 N14 C16 N17 176.65(17)
C13 N14 C16 N17 1.3(3)
C15 N14 C16 N20 -3.3(3)
C13 N14 C16 N20 -178.69(17)
N20 C16 N17 N18 -0.2(2)
N14 C16 N17 N18 179.79(15)
C16 N17 N18 N19 0.2(2)
N17 N18 N19 N20 0.0(2)
N17 C16 N20 N19 0.2(2)
N14 C16 N20 N19 -179.82(15)
N18 N19 N20 C16 -0.08(19)
